data_2200266
loop_
_publ_author_name
'Kruszynski, Rafal'
'Bartczak, Tadeusz J.'
'Chilmonczyk, Zdzislaw'
'Cybulski, Jacek'

_publ_section_title
;
 4-{3-[(4-Fluorobenzylidene)amino]-2-oxo-1,3-oxazolidin-5-ylmethyl}morpholine
;
_journal_issue 5
_journal_name_full 'Acta Crystallographica Section E'
_journal_page_first o386
_journal_page_last o388
_journal_paper_doi 10.1107/S1600536801005487
_journal_volume 57
_journal_year 2001
_chemical_formula_iupac 'C15 H18 F N3 O3'
_chemical_formula_moiety 'C15 H18 F N3 O3'
_chemical_formula_sum 'C15 H18 F N3 O3'
_chemical_formula_weight 307.32
_chemical_melting_point 433.1(4)
_chemical_name_common 5-morpholinemethyl-3-(4-fluoridebenzylideamin)-2-oxazolidinone
_chemical_name_systematic
;
4-{3-[(4-Fluorobenzylidene)amino]-2-oxo-1,3-oxazolidin-5-ylmethyl}morpholine
;
_space_group_IT_number 2
_symmetry_cell_setting triclinic
_symmetry_space_group_name_Hall '-P 1'
_symmetry_space_group_name_H-M 'P -1'
_cell_angle_alpha 91.600(9)
_cell_angle_beta 101.048(10)
_cell_angle_gamma 106.114(12)
_cell_formula_units_Z 2
_cell_length_a 6.4808(7)
_cell_length_b 9.9636(9)
_cell_length_c 12.2753(11)
_cell_measurement_reflns_used 1319
_cell_measurement_temperature 291.0(10)
_cell_measurement_theta_max 22
_cell_measurement_theta_min 5
_cell_volume 744.62(14)
_computing_cell_refinement 'CrysAlis RED (UNIL IC & Kuma, 2000)'
_computing_data_collection 'CrysAlis CCD (UNIL IC & Kuma, 2000)'
_computing_data_reduction 'CrysAlis RED'
_computing_molecular_graphics
;
XP in SHELXTL/PC (Sheldrick, 1990b) ORTEP-3 (Farrugia 1997)
;
_computing_publication_material SHELXL97
_computing_structure_refinement 'SHELXL97 (Sheldrick, 1997)'
_computing_structure_solution 'SHELXS97 (Sheldrick, 1990a)'
_diffrn_ambient_temperature 291.0(10)
_diffrn_measured_fraction_theta_full .997
_diffrn_measured_fraction_theta_max .997
_diffrn_measurement_device_type 'Kuma KM4-CCD'
_diffrn_measurement_method \w
_diffrn_radiation_monochromator graphite
_diffrn_radiation_source 'fine-focus sealed tube'
_diffrn_radiation_type MoK\a
_diffrn_radiation_wavelength .71073
_diffrn_reflns_av_R_equivalents .0000
_diffrn_reflns_av_sigmaI/netI .0228
_diffrn_reflns_limit_h_max 7
_diffrn_reflns_limit_h_min -7
_diffrn_reflns_limit_k_max 11
_diffrn_reflns_limit_k_min -11
_diffrn_reflns_limit_l_max 14
_diffrn_reflns_limit_l_min 0
_diffrn_reflns_number 2638
_diffrn_reflns_theta_full 25.07
_diffrn_reflns_theta_max 25.07
_diffrn_reflns_theta_min 3.42
_diffrn_standards_decay_% 1.21
_diffrn_standards_interval_count 50
_diffrn_standards_number 2
_exptl_absorpt_coefficient_mu .105
_exptl_absorpt_correction_T_max .9915
_exptl_absorpt_correction_T_min .9692
_exptl_absorpt_correction_type numerical
_exptl_absorpt_process_details '(X-RED; Stoe & Cie, 1999)'
_exptl_crystal_colour colourless
_exptl_crystal_density_diffrn 1.371
_exptl_crystal_density_meas ?
_exptl_crystal_density_method 'not measured'
_exptl_crystal_description plate
_exptl_crystal_F_000 324
_exptl_crystal_size_max .30
_exptl_crystal_size_mid .11
_exptl_crystal_size_min .08
_refine_diff_density_max .198
_refine_diff_density_min -.168
_refine_ls_extinction_coef .020(5)
_refine_ls_extinction_method SHELXL97
_refine_ls_goodness_of_fit_ref 1.202
_refine_ls_hydrogen_treatment constr
_refine_ls_matrix_type full
_refine_ls_number_parameters 219
_refine_ls_number_reflns 2638
_refine_ls_number_restraints 0
_refine_ls_restrained_S_all 1.202
_refine_ls_R_factor_all .0956
_refine_ls_R_factor_gt .0752
_refine_ls_shift/su_max <0.001
_refine_ls_shift/su_mean .000
_refine_ls_structure_factor_coef Fsqd
_refine_ls_weighting_details 'calc w = 1/[\s^2^(Fo^2^)+(0.0691P)^2^+0.2292P] where P = (Fo^2^+2Fc^2^)/3'
_refine_ls_weighting_scheme calc
_refine_ls_wR_factor_ref .1770
_reflns_number_gt 2090
_reflns_number_total 2638
_reflns_threshold_expression I>2\s(I)
_cod_data_source_file bt6030.cif
_cod_data_source_block I
_cod_depositor_comments
;
The following automatic conversions were performed:

'_chemical_melting_point' value '432.6-433.5 K' was changed to
'433.1(4)' - the average value was taken and precision was estimated.

Automatic conversion script
Id: cif_fix_values 1646 2011-03-28 12:23:43Z adriana 

The following automatic conversions were performed:

'_chemical_melting_point' value '432.6-433.5 K' was changed to
'433.1(4)' - the average value was taken and precision was estimated.

Automatic conversion script
Id: cif_fix_values 1715 2011-07-08 13:25:40Z adriana 

The following automatic conversions were performed:

'_exptl_crystal_density_meas' value 'not measured' was changed to '?'
- the value is perceived as not measured.

Automatic conversion script
Id: cif_fix_values 3008 2015-01-20 13:52:24Z robertas 
;
_cod_original_cell_volume 744.62(12)
_cod_database_code 2200266
_cod_database_fobs_code 2200266

loop_
_symmetry_equiv_pos_as_xyz
'x, y, z'
'-x, -y, -z'

loop_
_atom_site_label
_atom_site_fract_x
_atom_site_fract_y
_atom_site_fract_z
_atom_site_U_iso_or_equiv
_atom_site_adp_type
_atom_site_calc_flag
_atom_site_refinement_flags
_atom_site_occupancy
_atom_site_disorder_assembly
_atom_site_disorder_group
_atom_site_type_symbol
C1 -.1389(5) .2692(3) .8864(3) .0623(8) Uani d . 1 . . C
H1A -.0254 .3475 .9298 .075 Uiso calc R 1 . . H
H1B -.0816 .2375 .8263 .075 Uiso calc R 1 . . H
C2 -.2009(6) .1533(4) .9585(3) .0730(10) Uani d . 1 . . C
H2A -.3082 .0735 .9136 .088 Uiso calc R 1 . . H
H2B -.0722 .1244 .9895 .088 Uiso calc R 1 . . H
O1 -.2894(5) .1940(3) 1.04620(19) .0946(9) Uani d . 1 . . O
C3 -.4751(6) .2383(5) 1.0036(3) .0888(12) Uani d . 1 . . C
H3A -.5300 .2694 1.0649 .107 Uiso calc R 1 . . H
H3B -.5898 .1597 .9613 .107 Uiso calc R 1 . . H
C4 -.4230(6) .3549(4) .9303(3) .0799(11) Uani d . 1 . . C
H4A -.5557 .3792 .8991 .096 Uiso calc R 1 . . H
H4B -.3193 .4370 .9741 .096 Uiso calc R 1 . . H
N1 -.3302(4) .3137(3) .8410(2) .0657(8) Uani d . 1 . . N
C5A -.2649(9) .4568(6) .7954(5) .0528(19) Uani d P .571(9) A 1 C
H5A1 -.3910 .4928 .7786 .063 Uiso calc PR .571(9) A 1 H
H5A2 -.1519 .5225 .8505 .063 Uiso calc PR .571(9) A 1 H
C6A -.1805(9) .4409(8) .6916(6) .0491(16) Uani d P .571(9) A 1 C
H6A -.2449 .3476 .6515 .059 Uiso calc PR .571(9) A 1 H
C5B -.3304(10) .3687(8) .7263(6) .045(2) Uani d P .429(9) A 2 C
H5B1 -.2970 .3029 .6775 .054 Uiso calc PR .429(9) A 2 H
H5B2 -.4752 .3763 .6944 .054 Uiso calc PR .429(9) A 2 H
C6B -.1636(12) .5100(11) .7339(7) .046(2) Uani d P .429(9) A 2 C
H6B -.1574 .5756 .7962 .055 Uiso calc PR .429(9) A 2 H
C8 -.2067(4) .5637(4) .6167(3) .0633(9) Uani d . 1 . . C
H8A -.3040 .5281 .5452 .076 Uiso calc R 1 B 1 H
H8B -.2615 .6300 .6535 .076 Uiso calc R 1 B 1 H
N2 .0155(4) .6262(3) .6047(2) .0643(8) Uani d . 1 . . N
C7 .1620(4) .5715(3) .6681(3) .0596(8) Uani d . 1 . . C
O2 .0568(3) .4768(2) .72964(19) .0747(7) Uani d . 1 . . O
O3 .3540(3) .5969(3) .6704(2) .0831(8) Uani d . 1 . . O
N3 .0861(4) .7241(2) .53426(19) .0532(6) Uani d . 1 . . N
C9 -.0568(4) .7691(3) .4718(2) .0491(7) Uani d . 1 . . C
H9 -.2045 .7331 .4739 .059 Uiso calc R 1 . . H
C10 .0094(4) .8765(3) .3973(2) .0445(6) Uani d . 1 . . C
C11 .2295(4) .9442(3) .4010(2) .0531(7) Uani d . 1 . . C
H11 .3366 .9191 .4512 .064 Uiso calc R 1 . . H
C12 .2925(5) 1.0474(3) .3320(2) .0591(8) Uani d . 1 . . C
H12 .4401 1.0926 .3351 .071 Uiso calc R 1 . . H
C13 .1316(5) 1.0815(3) .2588(2) .0589(8) Uani d . 1 . . C
C14 -.0859(5) 1.0196(3) .2522(2) .0593(8) Uani d . 1 . . C
H14 -.1910 1.0461 .2017 .071 Uiso calc R 1 . . H
C15 -.1475(5) .9160(3) .3225(2) .0548(7) Uani d . 1 . . C
H15 -.2956 .8726 .3194 .066 Uiso calc R 1 . . H
F1 .1919(3) 1.1824(2) .18925(16) .0858(7) Uani d . 1 . . F

loop_
_atom_site_aniso_label
_atom_site_aniso_U_11
_atom_site_aniso_U_22
_atom_site_aniso_U_33
_atom_site_aniso_U_12
_atom_site_aniso_U_13
_atom_site_aniso_U_23
C1 .0587(18) .0667(19) .071(2) .0278(15) .0198(15) .0281(16)
C2 .096(2) .079(2) .061(2) .0444(19) .0280(18) .0310(18)
O1 .112(2) .139(2) .0575(14) .0628(18) .0329(14) .0357(15)
C3 .093(3) .120(3) .073(2) .042(2) .045(2) .028(2)
C4 .065(2) .071(2) .118(3) .0304(18) .036(2) .016(2)
N1 .0506(14) .0818(18) .0805(18) .0293(13) .0302(13) .0502(15)
C5A .054(3) .058(4) .054(4) .023(3) .017(3) .018(3)
C6A .040(3) .057(4) .056(4) .020(3) .015(3) .015(3)
C5B .034(3) .048(4) .050(4) .005(3) .009(3) .019(4)
C6B .039(4) .057(6) .049(5) .016(4) .023(3) .018(4)
C8 .0394(15) .093(2) .0670(19) .0227(15) .0223(13) .0443(17)
N2 .0390(12) .0868(18) .0774(17) .0229(12) .0237(12) .0490(15)
C7 .0424(16) .070(2) .074(2) .0199(14) .0203(14) .0348(16)
O2 .0434(11) .0971(17) .0905(16) .0219(11) .0206(11) .0588(14)
O3 .0381(11) .1048(18) .118(2) .0279(11) .0257(12) .0564(16)
N3 .0481(13) .0596(14) .0585(14) .0158(11) .0231(11) .0270(12)
C9 .0430(14) .0587(17) .0496(15) .0152(12) .0167(12) .0150(13)
C10 .0484(14) .0470(15) .0390(14) .0126(12) .0125(11) .0090(12)
C11 .0499(16) .0579(17) .0482(16) .0103(13) .0089(12) .0128(13)
C12 .0543(17) .0582(18) .0594(18) .0041(14) .0151(14) .0151(15)
C13 .076(2) .0518(17) .0488(16) .0112(15) .0219(15) .0180(14)
C14 .0657(18) .0637(19) .0520(17) .0229(15) .0119(14) .0211(15)
C15 .0496(16) .0610(18) .0560(17) .0171(13) .0130(13) .0157(14)
F1 .1029(15) .0773(13) .0717(12) .0103(11) .0236(11) .0387(11)

loop_
_atom_type_symbol
_atom_type_description
_atom_type_scat_dispersion_real
_atom_type_scat_dispersion_imag
_atom_type_scat_source
C C .0033 .0016 'International Tables Vol C Tables 4.2.6.8 and 6.1.1.4'
H H .0000 .0000 'International Tables Vol C Tables 4.2.6.8 and 6.1.1.4'
N N .0061 .0033 'International Tables Vol C Tables 4.2.6.8 and 6.1.1.4'
O O .0106 .0060 'International Tables Vol C Tables 4.2.6.8 and 6.1.1.4'
F F .0171 .0103 'International Tables Vol C Tables 4.2.6.8 and 6.1.1.4'

loop_
_geom_angle_atom_site_label_1
_geom_angle_atom_site_label_2
_geom_angle_atom_site_label_3
_geom_angle
_geom_angle_publ_flag
N1 C1 C2 109.4(2) no
N1 C1 H1A 109.8 no
C2 C1 H1A 109.8 no
N1 C1 H1B 109.8 no
C2 C1 H1B 109.8 no
H1A C1 H1B 108.2 no
O1 C2 C1 111.8(3) no
O1 C2 H2A 109.3 no
C1 C2 H2A 109.3 no
O1 C2 H2B 109.3 no
C1 C2 H2B 109.3 no
H2A C2 H2B 107.9 no
C3 O1 C2 110.5(3) no
O1 C3 C4 111.7(3) no
O1 C3 H3A 109.3 no
C4 C3 H3A 109.3 no
O1 C3 H3B 109.3 no
C4 C3 H3B 109.3 no
H3A C3 H3B 107.9 no
N1 C4 C3 110.5(3) no
N1 C4 H4A 109.6 no
C3 C4 H4A 109.6 no
N1 C4 H4B 109.6 no
C3 C4 H4B 109.6 no
H4A C4 H4B 108.1 no
C1 N1 C4 110.1(3) no
C1 N1 C5B 114.3(3) no
C4 N1 C5B 129.0(4) no
C1 N1 C5A 111.2(3) no
C4 N1 C5A 97.3(3) no
C5B N1 C5A 43.6(3) no
C6A C5A N1 108.6(5) no
C6A C5A H5A1 110.0 no
N1 C5A H5A1 110.0 no
C6A C5A H5A2 110.0 no
N1 C5A H5A2 110.0 no
H5A1 C5A H5A2 108.3 no
O2 C6A C5A 104.4(6) no
O2 C6A C8 102.0(4) no
C5A C6A C8 109.4(5) no
O2 C6A H6A 113.4 no
C5A C6A H6A 113.4 no
C8 C6A H6A 113.4 no
C6B C5B N1 111.0(6) no
C6B C5B H5B1 109.4 no
N1 C5B H5B1 109.4 no
C6B C5B H5B2 109.4 no
N1 C5B H5B2 109.4 no
H5B1 C5B H5B2 108.0 no
C5B C6B C8 105.5(7) no
C5B C6B O2 104.8(7) no
C8 C6B O2 98.6(4) no
C5B C6B H6B 115.3 no
C8 C6B H6B 115.3 no
O2 C6B H6B 115.3 no
N2 C8 C6B 100.2(3) no
N2 C8 C6A 101.8(3) no
C6B C8 C6A 30.3(3) no
N2 C8 H8A 111.4 no
C6B C8 H8A 136.6 no
C6A C8 H8A 111.4 no
N2 C8 H8B 111.4 no
C6B C8 H8B 84.4 no
C6A C8 H8B 111.4 no
H8A C8 H8B 109.3 no
C7 N2 N3 119.3(2) no
C7 N2 C8 113.1(2) no
N3 N2 C8 127.5(2) no
O3 C7 O2 122.9(3) no
O3 C7 N2 127.9(3) no
O2 C7 N2 109.2(2) no
C7 O2 C6A 111.5(3) no
C7 O2 C6B 106.5(3) no
C6A O2 C6B 31.2(3) no
C9 N3 N2 118.0(2) no
N3 C9 C10 120.5(2) no
N3 C9 H9 119.8 no
C10 C9 H9 119.8 no
C15 C10 C11 118.4(2) no
C15 C10 C9 120.2(2) no
C11 C10 C9 121.3(2) no
C12 C11 C10 121.5(3) no
C12 C11 H11 119.3 no
C10 C11 H11 119.3 no
C13 C12 C11 117.9(3) no
C13 C12 H12 121.1 no
C11 C12 H12 121.1 no
C14 C13 F1 118.4(3) no
C14 C13 C12 123.2(3) no
F1 C13 C12 118.4(3) no
C13 C14 C15 118.4(3) no
C13 C14 H14 120.8 no
C15 C14 H14 120.8 no
C10 C15 C14 120.7(3) no
C10 C15 H15 119.7 no
C14 C15 H15 119.7 no

loop_
_geom_bond_atom_site_label_1
_geom_bond_atom_site_label_2
_geom_bond_site_symmetry_2
_geom_bond_distance
_geom_bond_publ_flag
C1 N1 . 1.448(3) no
C1 C2 . 1.488(4) no
C1 H1A . .9700 no
C1 H1B . .9700 no
C2 O1 . 1.412(4) no
C2 H2A . .9700 no
C2 H2B . .9700 no
O1 C3 . 1.409(4) no
C3 C4 . 1.493(5) no
C3 H3A . .9700 no
C3 H3B . .9700 no
C4 N1 . 1.448(4) no
C4 H4A . .9700 no
C4 H4B . .9700 no
N1 C5B . 1.525(6) no
N1 C5A . 1.525(6) no
C5A C6A . 1.501(10) no
C5A H5A1 . .9700 no
C5A H5A2 . .9700 no
C6A O2 . 1.457(6) no
C6A C8 . 1.578(6) no
C6A H6A . .9800 no
C5B C6B . 1.506(13) no
C5B H5B1 . .9700 no
C5B H5B2 . .9700 no
C6B C8 . 1.551(8) no
C6B O2 . 1.563(8) no
C6B H6B . .9800 no
C8 N2 . 1.440(3) no
C8 H8A . .9700 no
C8 H8B . .9700 no
N2 C7 . 1.353(3) no
N2 N3 . 1.363(3) no
C7 O3 . 1.193(3) no
C7 O2 . 1.344(3) no
N3 C9 . 1.275(3) no
C9 C10 . 1.455(3) no
C9 H9 . .9300 no
C10 C15 . 1.384(4) no
C10 C11 . 1.390(4) no
C11 C12 . 1.374(4) no
C11 H11 . .9300 no
C12 C13 . 1.366(4) no
C12 H12 . .9300 no
C13 C14 . 1.358(4) no
C13 F1 . 1.360(3) no
C14 C15 . 1.387(4) no
C14 H14 . .9300 no
C15 H15 . .9300 no

loop_
_geom_hbond_atom_site_label_D
_geom_hbond_atom_site_label_H
_geom_hbond_atom_site_label_A
_geom_hbond_site_symmetry_A
_geom_hbond_distance_DH
_geom_hbond_distance_HA
_geom_hbond_distance_DA
_geom_hbond_angle_DHA
C5A H5A1 O3 1_455 .97 2.40 3.314(5) 157.0
C8 H8B O3 1_455 .97 2.47 3.143(3) 126.2
C14 H14 O1 1_564 .93 2.54 3.375(4) 150.2

loop_
_geom_torsion_atom_site_label_1
_geom_torsion_atom_site_label_2
_geom_torsion_atom_site_label_3
_geom_torsion_atom_site_label_4
_geom_torsion
_geom_torsion_publ_flag
O2 C7 N2 C8 -2.9(4) yes
C7 N2 C8 C6A -6.8(5) yes
N2 C8 C6A O2 12.9(5) yes
C8 C6A O2 C7 -15.9(6) yes
C6A O2 C7 N2 12.6(5) yes
C7 N2 C8 C6B 24.1(6) yes
N2 C8 C6B O2 -32.0(6) yes
C8 C6B O2 C7 32.9(6) yes
C6B O2 C7 N2 -20.1(5) yes
C1 N1 C5A C6A 70.5(5) yes
N1 C5A C6A O2 -95.2(6) yes
N1 C5A C6A C8 156.2(4) yes
C1 N1 C5B C6B -71.8(7) yes
N1 C5B C6B O2 85.4(7) yes
N1 C5B C6B C8 -171.1(4) yes
C1 C2 O1 C3 58.1(4) yes
C2 O1 C3 C4 -56.6(4) yes
O1 C3 C4 N1 56.1(4) yes
C3 C4 N1 C1 -55.9(4) yes
C4 N1 C1 C2 56.7(4) yes
N1 C1 C2 O1 -58.3(4) yes
N2 N3 C9 C10 178.2(2) yes
